data_4349756
loop_
_publ_author_name
'Bartual-Murgui, C.'
'Vela, S.'
'Darawsheh, M.'
'Diego, R.'
'Teat, S. J.'
'Roubeau, O.'
'Arom\'i, G.'

_publ_section_title
;
 A probe of steric ligand substituent effects on the spin crossover of
 Fe(ii) complexes
;
_journal_issue 8
_journal_name_full 'Inorganic Chemistry Frontiers'
_journal_page_first 1374
_journal_paper_doi 10.1039/C7QI00347A
_journal_volume 4
_journal_year 2017
_chemical_formula_moiety 'C24 H22 Fe N10, 2(Cl O4)'
_chemical_formula_sum 'C24 H22 Cl2 Fe N10 O8'
_chemical_formula_weight 705.26
_space_group_crystal_system monoclinic
_space_group_IT_number 15
_space_group_name_Hall '-C 2yc'
_space_group_name_H-M_alt 'C 1 2/c 1'
_atom_sites_solution_hydrogens mixed
_audit_creation_method SHELXL-2014
_audit_update_record
;
2017-02-21 deposited with the CCDC.
2017-07-04 downloaded from the CCDC.
;
_cell_angle_alpha 90
_cell_angle_beta 111.307(2)
_cell_angle_gamma 90
_cell_formula_units_Z 8
_cell_length_a 42.2075(12)
_cell_length_b 8.1769(3)
_cell_length_c 18.2952(5)
_cell_measurement_reflns_used 3884
_cell_measurement_temperature 300(2)
_cell_measurement_theta_max 22.902
_cell_measurement_theta_min 2.232
_cell_volume 5882.6(3)
_computing_cell_refinement 'SAINT v8.34A (Bruker, 2013)'
_computing_data_collection 'Bruker APEX 2'
_computing_data_reduction 'SAINT v8.34A (Bruker, 2013)'
_computing_structure_refinement 'SHELXL-2014 (Sheldrick, 2015)'
_computing_structure_solution 'SHELXT (Sheldrick, 2015)'
_diffrn_ambient_temperature 300(2)
_diffrn_measured_fraction_theta_full 0.999
_diffrn_measured_fraction_theta_max 0.999
_diffrn_measurement_device_type 'Bruker APEX II QUAZAR'
_diffrn_measurement_method '\f and \w rotation with narrow frames'
_diffrn_radiation_source 'multilayer monochromator ImuS'
_diffrn_radiation_type MoK\a
_diffrn_radiation_wavelength 0.71073
_diffrn_reflns_av_R_equivalents 0.0453
_diffrn_reflns_av_unetI/netI 0.0427
_diffrn_reflns_Laue_measured_fraction_full 0.999
_diffrn_reflns_Laue_measured_fraction_max 0.999
_diffrn_reflns_limit_h_max 48
_diffrn_reflns_limit_h_min -48
_diffrn_reflns_limit_k_max 9
_diffrn_reflns_limit_k_min -9
_diffrn_reflns_limit_l_max 21
_diffrn_reflns_limit_l_min -21
_diffrn_reflns_number 18876
_diffrn_reflns_point_group_measured_fraction_full 0.999
_diffrn_reflns_point_group_measured_fraction_max 0.999
_diffrn_reflns_theta_full 24.405
_diffrn_reflns_theta_max 24.406
_diffrn_reflns_theta_min 2.233
_exptl_absorpt_coefficient_mu 0.760
_exptl_absorpt_correction_T_max 0.745
_exptl_absorpt_correction_T_min 0.628
_exptl_absorpt_correction_type multi-scan
_exptl_absorpt_process_details
;
SADABS-2008/1 (Bruker,2008) was used for absorption correction.
wR2(int) was 0.1537 before and 0.0498 after correction.
The Ratio of minimum to maximum transmission is 0.8423.
The \l/2 correction factor is 0.0015.
;
_exptl_crystal_colour yellow
_exptl_crystal_density_diffrn 1.593
_exptl_crystal_description plate
_exptl_crystal_F_000 2880
_exptl_crystal_preparation ', Magnetic properties'
_exptl_crystal_size_max 0.344
_exptl_crystal_size_mid 0.077
_exptl_crystal_size_min 0.018
_refine_diff_density_max 0.640
_refine_diff_density_min -0.599
_refine_diff_density_rms 0.069
_refine_ls_extinction_method none
_refine_ls_goodness_of_fit_ref 1.051
_refine_ls_hydrogen_treatment mixed
_refine_ls_matrix_type full
_refine_ls_number_parameters 414
_refine_ls_number_reflns 4843
_refine_ls_number_restraints 82
_refine_ls_restrained_S_all 1.156
_refine_ls_R_factor_all 0.0838
_refine_ls_R_factor_gt 0.0579
_refine_ls_shift/su_max 0.001
_refine_ls_shift/su_mean 0.000
_refine_ls_structure_factor_coef Fsqd
_refine_ls_weighting_details 'w=1/[\s^2^(Fo^2^)+(0.0969P)^2^+9.2836P] where P=(Fo^2^+2Fc^2^)/3'
_refine_ls_weighting_scheme calc
_refine_ls_wR_factor_gt 0.1610
_refine_ls_wR_factor_ref 0.1806
_reflns_Friedel_coverage 0.000
_reflns_number_gt 3391
_reflns_number_total 4843
_reflns_threshold_expression 'I > 2\s(I)'
_cod_data_source_file c7qi00347a2.cif
_cod_data_source_block 1097bm246
_cod_original_sg_symbol_H-M 'C 2/c'
_cod_database_code 4349756
_shelx_space_group_comment
;
The symmetry employed for this shelxl refinement is uniquely defined
by the following loop, which should always be used as a source of
symmetry information in preference to the above space-group names.
They are only intended as comments.
;
_shelx_estimated_absorpt_t_min 0.780
_shelx_estimated_absorpt_t_max 0.986
_shelxl_version_number 2014-3

loop_
_space_group_symop_operation_xyz
'x, y, z'
'-x, y, -z+1/2'
'x+1/2, y+1/2, z'
'-x+1/2, y+1/2, -z+1/2'
'-x, -y, -z'
'x, -y, z-1/2'
'-x+1/2, -y+1/2, -z'
'x+1/2, -y+1/2, z-1/2'

loop_
_atom_site_label
_atom_site_type_symbol
_atom_site_fract_x
_atom_site_fract_y
_atom_site_fract_z
_atom_site_U_iso_or_equiv
_atom_site_adp_type
_atom_site_occupancy
_atom_site_site_symmetry_order
_atom_site_calc_flag
_atom_site_refinement_flags_posn
_atom_site_refinement_flags_adp
Fe1 Fe 0.62581(2) 0.69623(8) 0.71319(3) 0.0465(2) Uani 1 1 d . .
N1 N 0.60879(10) 0.4617(5) 0.6540(2) 0.0619(11) Uani 1 1 d . .
N2 N 0.57425(12) 0.4471(6) 0.6241(2) 0.0703(12) Uani 1 1 d . .
N3 N 0.57189(9) 0.7015(5) 0.6700(2) 0.0567(10) Uani 1 1 d . .
N4 N 0.61181(9) 0.9373(5) 0.7416(2) 0.0543(9) Uani 1 1 d . .
N5 N 0.62787(12) 1.0690(6) 0.7819(2) 0.0731(12) Uani 1 1 d D .
H5 H 0.6507(5) 1.060(8) 0.800(3) 0.088 Uiso 1 1 d D U
N6 N 0.63761(9) 0.6195(5) 0.8354(2) 0.0533(9) Uani 1 1 d . .
N7 N 0.67140(9) 0.5896(5) 0.8743(2) 0.0556(10) Uani 1 1 d . .
N8 N 0.67935(9) 0.6725(5) 0.7637(2) 0.0489(9) Uani 1 1 d . .
N9 N 0.64488(9) 0.7771(5) 0.6230(2) 0.0547(10) Uani 1 1 d . .
N10 N 0.63282(10) 0.8400(6) 0.5498(2) 0.0632(11) Uani 1 1 d D .
H10 H 0.6103(5) 0.847(7) 0.529(3) 0.076 Uiso 1 1 d D U
C1 C 0.65784(19) 0.3018(8) 0.6549(4) 0.095(2) Uani 1 1 d . .
H1A H 0.6665 0.3658 0.6223 0.143 Uiso 1 1 calc R U
H1B H 0.6620 0.1880 0.6491 0.143 Uiso 1 1 calc R U
H1C H 0.6690 0.3335 0.7087 0.143 Uiso 1 1 calc R U
C2 C 0.62096(17) 0.3294(7) 0.6313(3) 0.0747(16) Uani 1 1 d . .
C3 C 0.5941(2) 0.2292(9) 0.5863(4) 0.099(2) Uani 1 1 d . .
H3 H 0.5960 0.1294 0.5639 0.119 Uiso 1 1 calc R U
C4 C 0.5647(2) 0.3050(9) 0.5817(4) 0.094(2) Uani 1 1 d . .
H4 H 0.5427 0.2681 0.5551 0.113 Uiso 1 1 calc R U
C5 C 0.55435(12) 0.5723(8) 0.6353(3) 0.0667(14) Uani 1 1 d . .
C6 C 0.51922(16) 0.5634(11) 0.6128(4) 0.106(3) Uani 1 1 d . .
H6A H 0.5072 0.4707 0.5885 0.128 Uiso 1 1 calc R U
C7 C 0.50299(16) 0.6976(13) 0.6279(5) 0.113(3) Uani 1 1 d . .
H7 H 0.4794 0.6966 0.6131 0.136 Uiso 1 1 calc R U
C8 C 0.52103(14) 0.8332(9) 0.6646(4) 0.089(2) Uani 1 1 d . .
H8 H 0.5100 0.9234 0.6753 0.107 Uiso 1 1 calc R U
C9 C 0.55587(12) 0.8327(7) 0.6852(3) 0.0608(14) Uani 1 1 d . .
C10 C 0.57926(12) 0.9631(7) 0.7270(3) 0.0587(13) Uani 1 1 d . .
C11 C 0.57430(19) 1.1115(9) 0.7573(4) 0.0871(19) Uani 1 1 d . .
H11 H 0.5538 1.1579 0.7545 0.105 Uiso 1 1 calc R U
C12 C 0.6055(2) 1.1738(9) 0.7915(4) 0.095(2) Uani 1 1 d . .
H12 H 0.6108 1.2735 0.8175 0.114 Uiso 1 1 calc R U
C13 C 0.58548(14) 0.6102(9) 0.8660(3) 0.0879(19) Uani 1 1 d . .
H13A H 0.5790 0.7199 0.8480 0.132 Uiso 1 1 calc R U
H13B H 0.5800 0.5897 0.9116 0.132 Uiso 1 1 calc R U
H13C H 0.5734 0.5344 0.8253 0.132 Uiso 1 1 calc R U
C14 C 0.62236(13) 0.5898(7) 0.8859(3) 0.0615(13) Uani 1 1 d . .
C15 C 0.64685(15) 0.5366(8) 0.9580(3) 0.0785(17) Uani 1 1 d . .
H15 H 0.6429 0.5066 1.0029 0.094 Uiso 1 1 calc R U
C16 C 0.67693(15) 0.5378(8) 0.9487(3) 0.0769(16) Uani 1 1 d . .
H16 H 0.6978 0.5087 0.9863 0.092 Uiso 1 1 calc R U
C17 C 0.69419(11) 0.6202(6) 0.8366(3) 0.0530(11) Uani 1 1 d . .
C18 C 0.72907(12) 0.6024(8) 0.8721(3) 0.0731(15) Uani 1 1 d . .
H18 H 0.7391 0.5662 0.9236 0.088 Uiso 1 1 calc R U
C19 C 0.74805(13) 0.6406(8) 0.8279(4) 0.0820(18) Uani 1 1 d . .
H19 H 0.7715 0.6283 0.8495 0.098 Uiso 1 1 calc R U
C20 C 0.73326(12) 0.6971(7) 0.7517(3) 0.0707(15) Uani 1 1 d . .
H20 H 0.7465 0.7240 0.7223 0.085 Uiso 1 1 calc R U
C21 C 0.69871(11) 0.7120(6) 0.7209(3) 0.0537(11) Uani 1 1 d . .
C22 C 0.67852(11) 0.7741(6) 0.6426(3) 0.0539(12) Uani 1 1 d . .
C23 C 0.68763(13) 0.8290(7) 0.5814(3) 0.0644(14) Uani 1 1 d . .
H23 H 0.7094 0.8360 0.5800 0.077 Uiso 1 1 calc R U
C24 C 0.65768(14) 0.8707(7) 0.5235(3) 0.0699(15) Uani 1 1 d . .
H24 H 0.6552 0.9129 0.4745 0.084 Uiso 1 1 calc R U
Cl1 Cl 0.54170(3) 0.8177(2) 0.43537(8) 0.0775(4) Uani 1 1 d . U
O1 O 0.52395(14) 0.7813(8) 0.3571(3) 0.1317(18) Uani 1 1 d . U
O2 O 0.56205(14) 0.9532(8) 0.4411(4) 0.1442(19) Uani 1 1 d . U
O3 O 0.56183(16) 0.6823(8) 0.4733(4) 0.148(2) Uani 1 1 d . U
O4 O 0.51738(15) 0.8424(9) 0.4692(4) 0.155(2) Uani 1 1 d . U
Cl2 Cl 0.71700(3) 1.07855(19) 0.89232(7) 0.0737(4) Uani 1 1 d . U
O5 O 0.70116(11) 1.0342(7) 0.8135(2) 0.1060(14) Uani 1 1 d . U
O6 O 0.70745(15) 0.9719(8) 0.9402(3) 0.1364(18) Uani 1 1 d . U
O7 O 0.75164(12) 1.0514(11) 0.9099(3) 0.179(3) Uani 1 1 d . U
O8 O 0.7074(3) 1.2308(9) 0.9016(5) 0.228(3) Uani 1 1 d . U

loop_
_atom_site_aniso_label
_atom_site_aniso_U_11
_atom_site_aniso_U_22
_atom_site_aniso_U_33
_atom_site_aniso_U_23
_atom_site_aniso_U_13
_atom_site_aniso_U_12
Fe1 0.0378(3) 0.0498(5) 0.0527(4) 0.0010(3) 0.0174(3) 0.0019(3)
N1 0.072(3) 0.053(3) 0.060(2) 0.000(2) 0.0234(19) -0.003(2)
N2 0.076(3) 0.059(3) 0.065(2) 0.001(2) 0.013(2) -0.020(3)
N3 0.046(2) 0.063(3) 0.062(2) 0.012(2) 0.0202(17) -0.004(2)
N4 0.055(2) 0.048(3) 0.062(2) 0.0009(19) 0.0243(17) 0.002(2)
N5 0.088(3) 0.056(3) 0.069(3) -0.004(2) 0.020(2) -0.001(3)
N6 0.052(2) 0.055(3) 0.054(2) 0.0025(19) 0.0211(17) 0.009(2)
N7 0.059(2) 0.054(3) 0.0504(19) 0.0026(18) 0.0162(17) 0.009(2)
N8 0.0454(19) 0.046(2) 0.054(2) -0.0028(17) 0.0168(16) 0.0039(17)
N9 0.044(2) 0.063(3) 0.057(2) -0.0006(19) 0.0194(16) 0.0030(19)
N10 0.056(2) 0.078(3) 0.055(2) 0.001(2) 0.0201(19) 0.000(2)
C1 0.129(6) 0.076(5) 0.094(4) 0.009(4) 0.057(4) 0.038(4)
C2 0.114(5) 0.052(4) 0.056(3) 0.005(3) 0.029(3) 0.009(3)
C3 0.156(7) 0.055(4) 0.074(4) -0.012(3) 0.027(4) -0.015(5)
C4 0.127(6) 0.064(4) 0.075(4) -0.009(3) 0.015(4) -0.034(4)
C5 0.055(3) 0.075(4) 0.063(3) 0.009(3) 0.014(2) -0.022(3)
C6 0.065(4) 0.135(7) 0.104(5) 0.016(5) 0.012(3) -0.044(5)
C7 0.043(3) 0.166(9) 0.130(6) 0.009(6) 0.032(4) -0.014(5)
C8 0.050(3) 0.109(6) 0.115(5) 0.032(4) 0.038(3) 0.019(4)
C9 0.049(3) 0.065(4) 0.074(3) 0.022(3) 0.030(2) 0.014(3)
C10 0.065(3) 0.057(3) 0.062(3) 0.011(2) 0.033(2) 0.014(3)
C11 0.113(5) 0.081(5) 0.085(4) 0.007(4) 0.057(4) 0.034(4)
C12 0.149(7) 0.065(5) 0.071(4) -0.010(3) 0.041(4) 0.013(5)
C13 0.082(4) 0.107(5) 0.090(4) 0.027(4) 0.050(3) 0.013(4)
C14 0.078(3) 0.053(3) 0.064(3) 0.006(2) 0.038(2) 0.008(3)
C15 0.102(4) 0.082(4) 0.057(3) 0.012(3) 0.036(3) 0.017(4)
C16 0.089(4) 0.077(4) 0.054(3) 0.012(3) 0.015(3) 0.017(3)
C17 0.047(2) 0.045(3) 0.062(3) -0.005(2) 0.014(2) 0.002(2)
C18 0.053(3) 0.076(4) 0.077(3) 0.010(3) 0.008(2) 0.013(3)
C19 0.039(3) 0.089(5) 0.105(4) 0.007(4) 0.011(3) 0.009(3)
C20 0.045(3) 0.084(4) 0.087(3) 0.002(3) 0.028(2) 0.003(3)
C21 0.045(2) 0.050(3) 0.067(3) -0.004(2) 0.022(2) 0.001(2)
C22 0.049(2) 0.055(3) 0.063(3) -0.006(2) 0.027(2) -0.001(2)
C23 0.061(3) 0.072(4) 0.072(3) -0.007(3) 0.037(3) -0.007(3)
C24 0.083(4) 0.075(4) 0.062(3) -0.001(3) 0.038(3) -0.004(3)
Cl1 0.0575(7) 0.0947(12) 0.0781(8) -0.0104(7) 0.0222(6) -0.0060(7)
O1 0.129(4) 0.162(5) 0.0847(19) -0.016(2) 0.016(2) -0.054(3)
O2 0.122(4) 0.125(3) 0.174(5) -0.040(3) 0.041(3) -0.055(3)
O3 0.134(4) 0.130(4) 0.153(4) 0.004(3) 0.021(3) 0.046(3)
O4 0.138(4) 0.190(6) 0.177(4) -0.003(4) 0.107(4) 0.025(3)
Cl2 0.0798(8) 0.0716(10) 0.0647(7) -0.0107(6) 0.0200(6) -0.0095(7)
O5 0.096(3) 0.137(4) 0.0697(16) -0.015(2) 0.0122(17) -0.005(3)
O6 0.167(4) 0.152(4) 0.125(3) 0.027(3) 0.095(3) 0.002(4)
O7 0.0669(17) 0.294(7) 0.148(4) 0.040(5) 0.007(2) -0.033(3)
O8 0.376(8) 0.083(3) 0.188(6) -0.031(3) 0.057(7) 0.051(5)

loop_
_atom_type_symbol
_atom_type_description
_atom_type_scat_dispersion_real
_atom_type_scat_dispersion_imag
_atom_type_scat_source
C C 0.0033 0.0016 'International Tables Vol C Tables 4.2.6.8 and 6.1.1.4'
H H 0.0000 0.0000 'International Tables Vol C Tables 4.2.6.8 and 6.1.1.4'
Cl Cl 0.1484 0.1585 'International Tables Vol C Tables 4.2.6.8 and 6.1.1.4'
Fe Fe 0.3463 0.8444 'International Tables Vol C Tables 4.2.6.8 and 6.1.1.4'
N N 0.0061 0.0033 'International Tables Vol C Tables 4.2.6.8 and 6.1.1.4'
O O 0.0106 0.0060 'International Tables Vol C Tables 4.2.6.8 and 6.1.1.4'

loop_
_geom_angle_atom_site_label_1
_geom_angle_atom_site_label_2
_geom_angle_atom_site_label_3
_geom_angle
N8 Fe1 N3 174.45(15)
N8 Fe1 N4 108.56(14)
N3 Fe1 N4 73.91(16)
N8 Fe1 N9 74.28(13)
N3 Fe1 N9 110.63(14)
N4 Fe1 N9 96.48(15)
N8 Fe1 N1 104.00(15)
N3 Fe1 N1 73.67(17)
N4 Fe1 N1 147.45(15)
N9 Fe1 N1 92.09(15)
N8 Fe1 N6 73.65(13)
N3 Fe1 N6 101.59(13)
N4 Fe1 N6 89.80(14)
N9 Fe1 N6 147.67(13)
N1 Fe1 N6 99.50(15)
C2 N1 N2 106.4(5)
C2 N1 Fe1 140.6(4)
N2 N1 Fe1 112.7(3)
N1 N2 C4 110.6(6)
N1 N2 C5 119.5(4)
C4 N2 C5 129.8(6)
C5 N3 C9 120.1(4)
C5 N3 Fe1 120.3(4)
C9 N3 Fe1 119.3(3)
C10 N4 N5 105.4(4)
C10 N4 Fe1 116.7(3)
N5 N4 Fe1 137.1(3)
C12 N5 N4 110.4(5)
C12 N5 H5 136(4)
N4 N5 H5 114(4)
C14 N6 N7 106.4(4)
C14 N6 Fe1 140.6(3)
N7 N6 Fe1 112.9(2)
C16 N7 N6 110.2(4)
C16 N7 C17 130.6(4)
N6 N7 C17 119.2(3)
C17 N8 C21 119.6(4)
C17 N8 Fe1 120.6(3)
C21 N8 Fe1 119.8(3)
C22 N9 N10 104.7(4)
C22 N9 Fe1 116.1(3)
N10 N9 Fe1 139.0(3)
C24 N10 N9 111.6(4)
C24 N10 H10 134(3)
N9 N10 H10 114(3)
C2 C1 H1A 109.5
C2 C1 H1B 109.5
H1A C1 H1B 109.5
C2 C1 H1C 109.5
H1A C1 H1C 109.5
H1B C1 H1C 109.5
N1 C2 C3 109.8(6)
N1 C2 C1 121.4(6)
C3 C2 C1 128.8(6)
C4 C3 C2 107.2(6)
C4 C3 H3 126.4
C2 C3 H3 126.4
C3 C4 N2 106.1(6)
C3 C4 H4 126.9
N2 C4 H4 126.9
N3 C5 N2 113.6(4)
N3 C5 C6 122.6(7)
N2 C5 C6 123.8(6)
C7 C6 C5 117.1(7)
C7 C6 H6A 121.5
C5 C6 H6A 121.5
C6 C7 C8 121.0(6)
C6 C7 H7 119.5
C8 C7 H7 119.5
C7 C8 C9 118.5(6)
C7 C8 H8 120.7
C9 C8 H8 120.7
N3 C9 C8 120.7(6)
N3 C9 C10 113.1(4)
C8 C9 C10 126.1(6)
N4 C10 C11 111.0(5)
N4 C10 C9 116.4(5)
C11 C10 C9 132.6(5)
C12 C11 C10 104.8(6)
C12 C11 H11 127.6
C10 C11 H11 127.6
N5 C12 C11 108.6(6)
N5 C12 H12 125.7
C11 C12 H12 125.7
C14 C13 H13A 109.5
C14 C13 H13B 109.5
H13A C13 H13B 109.5
C14 C13 H13C 109.5
H13A C13 H13C 109.5
H13B C13 H13C 109.5
N6 C14 C15 109.3(4)
N6 C14 C13 122.9(4)
C15 C14 C13 127.8(5)
C16 C15 C14 106.5(5)
C16 C15 H15 126.7
C14 C15 H15 126.7
C15 C16 N7 107.6(5)
C15 C16 H16 126.2
N7 C16 H16 126.2
N8 C17 C18 122.7(5)
N8 C17 N7 113.5(4)
C18 C17 N7 123.8(4)
C19 C18 C17 116.8(5)
C19 C18 H18 121.6
C17 C18 H18 121.6
C18 C19 C20 121.8(5)
C18 C19 H19 119.1
C20 C19 H19 119.1
C21 C20 C19 118.0(5)
C21 C20 H20 121.0
C19 C20 H20 121.0
N8 C21 C20 121.2(4)
N8 C21 C22 112.8(4)
C20 C21 C22 126.1(4)
N9 C22 C23 111.0(4)
N9 C22 C21 117.0(4)
C23 C22 C21 132.0(4)
C24 C23 C22 104.9(4)
C24 C23 H23 127.5
C22 C23 H23 127.5
N10 C24 C23 107.6(5)
N10 C24 H24 126.2
C23 C24 H24 126.2
O2 Cl1 O1 109.8(4)
O2 Cl1 O4 112.8(4)
O1 Cl1 O4 106.3(4)
O2 Cl1 O3 110.1(4)
O1 Cl1 O3 109.9(4)
O4 Cl1 O3 107.7(4)
O8 Cl2 O6 109.4(5)
O8 Cl2 O7 117.3(6)
O6 Cl2 O7 105.8(4)
O8 Cl2 O5 108.6(4)
O6 Cl2 O5 110.3(4)
O7 Cl2 O5 105.3(3)

loop_
_geom_bond_atom_site_label_1
_geom_bond_atom_site_label_2
_geom_bond_distance
Fe1 N8 2.117(3)
Fe1 N3 2.121(4)
Fe1 N4 2.175(4)
Fe1 N9 2.184(4)
Fe1 N1 2.191(4)
Fe1 N6 2.197(3)
N1 C2 1.327(7)
N1 N2 1.363(6)
N2 C4 1.374(7)
N2 C5 1.386(7)
N3 C5 1.313(7)
N3 C9 1.350(6)
N4 C10 1.318(6)
N4 N5 1.341(6)
N5 C12 1.331(8)
N5 H5 0.90(2)
N6 C14 1.327(5)
N6 N7 1.365(5)
N7 C16 1.362(6)
N7 C17 1.395(6)
N8 C17 1.323(6)
N8 C21 1.359(6)
N9 C22 1.332(5)
N9 N10 1.351(5)
N10 C24 1.327(6)
N10 H10 0.89(2)
C1 C2 1.474(9)
C1 H1A 0.9600
C1 H1B 0.9600
C1 H1C 0.9600
C2 C3 1.398(9)
C3 C4 1.360(10)
C3 H3 0.9300
C4 H4 0.9300
C5 C6 1.389(8)
C6 C7 1.374(11)
C6 H6A 0.9300
C7 C8 1.374(10)
C7 H7 0.9300
C8 C9 1.379(7)
C8 H8 0.9300
C9 C10 1.465(7)
C10 C11 1.381(8)
C11 C12 1.338(9)
C11 H11 0.9300
C12 H12 0.9300
C13 C14 1.474(7)
C13 H13A 0.9600
C13 H13B 0.9600
C13 H13C 0.9600
C14 C15 1.416(7)
C15 C16 1.341(8)
C15 H15 0.9300
C16 H16 0.9300
C17 C18 1.384(6)
C18 C19 1.366(8)
C18 H18 0.9300
C19 C20 1.383(8)
C19 H19 0.9300
C20 C21 1.365(6)
C20 H20 0.9300
C21 C22 1.466(6)
C22 C23 1.385(6)
C23 C24 1.365(7)
C23 H23 0.9300
C24 H24 0.9300
Cl1 O2 1.382(6)
Cl1 O1 1.385(5)
Cl1 O4 1.393(5)
Cl1 O3 1.414(6)
Cl2 O8 1.338(7)
Cl2 O6 1.396(5)
Cl2 O7 1.396(5)
Cl2 O5 1.399(4)

loop_
_geom_hbond_atom_site_label_D
_geom_hbond_atom_site_label_H
_geom_hbond_atom_site_label_A
_geom_hbond_distance_DH
_geom_hbond_distance_HA
_geom_hbond_distance_DA
_geom_hbond_angle_DHA
N5 H5 O5 0.90(2) 2.06(2) 2.947(7) 166(5)
N10 H10 O2 0.89(2) 2.26(3) 3.068(7) 151(5)
